data_4316471
loop_
_publ_author_name
'Chengfu Pi'
'Xiaoqing Li'
'Lili Zhang'
'Ruiting Liu'
'Linhong Weng'
'Xigeng Zhou'

_publ_section_title
;
 A New Strategy for Ring Modification of Metallocenes: Carbodiimide
 Insertion into the \h5-Y-C5H5 Bond and Subsequent Isomerization
;
_journal_name_full 'Inorganic Chemistry'
_journal_page_first 7632
_journal_page_last 7634
_journal_paper_doi 10.1021/ic101346b
_journal_volume 49
_journal_year 2010
_chemical_formula_sum 'C22 H29 N2 Y'
_chemical_formula_weight 410.38
_chemical_name_systematic
; 
 ? 
;
_space_group_IT_number 2
_symmetry_cell_setting triclinic
_symmetry_space_group_name_Hall '-P 1'
_symmetry_space_group_name_H-M 'P -1'
_atom_sites_solution_hydrogens geom
_atom_sites_solution_primary direct
_atom_sites_solution_secondary difmap
_audit_creation_method SHELXL-97
_cell_angle_alpha 92.301(15)
_cell_angle_beta 102.283(15)
_cell_angle_gamma 107.941(14)
_cell_formula_units_Z 2
_cell_length_a 8.392(9)
_cell_length_b 10.643(12)
_cell_length_c 12.394(14)
_cell_measurement_reflns_used 766
_cell_measurement_temperature 293(2)
_cell_measurement_theta_max 22.143
_cell_measurement_theta_min 2.487
_cell_volume 1022(2)
_computing_cell_refinement 'Bruker SMART'
_computing_data_collection 'Bruker SMART'
_computing_data_reduction 'Bruker SHELXTL'
_computing_molecular_graphics 'Bruker SHELXTL'
_computing_publication_material 'Bruker SHELXTL'
_computing_structure_refinement 'SHELXL-97 (Sheldrick, 1997)'
_computing_structure_solution 'SHELXS-97 (Sheldrick, 1990)'
_diffrn_ambient_temperature 293(2)
_diffrn_measured_fraction_theta_full 0.988
_diffrn_measured_fraction_theta_max 0.988
_diffrn_measurement_device_type 'CCD area detector'
_diffrn_measurement_method 'phi and omega scans'
_diffrn_radiation_monochromator graphite
_diffrn_radiation_source 'fine-focus sealed tube'
_diffrn_radiation_type MoK\a
_diffrn_radiation_wavelength 0.71073
_diffrn_reflns_av_R_equivalents 0.0814
_diffrn_reflns_av_sigmaI/netI 0.1084
_diffrn_reflns_limit_h_max 9
_diffrn_reflns_limit_h_min -9
_diffrn_reflns_limit_k_max 12
_diffrn_reflns_limit_k_min -12
_diffrn_reflns_limit_l_max 14
_diffrn_reflns_limit_l_min -12
_diffrn_reflns_number 4287
_diffrn_reflns_theta_full 25.00
_diffrn_reflns_theta_max 25.00
_diffrn_reflns_theta_min 1.69
_diffrn_standards_decay_% 9.33
_exptl_absorpt_coefficient_mu 2.858
_exptl_absorpt_correction_T_max 0.5987
_exptl_absorpt_correction_T_min 0.5352
_exptl_absorpt_correction_type multi-scan
_exptl_absorpt_process_details sadabs
_exptl_crystal_colour colorless
_exptl_crystal_density_diffrn 1.333
_exptl_crystal_density_method 'not measured'
_exptl_crystal_description prism
_exptl_crystal_F_000 428
_exptl_crystal_size_max 0.25
_exptl_crystal_size_mid 0.20
_exptl_crystal_size_min 0.20
_refine_diff_density_max 1.251
_refine_diff_density_min -0.967
_refine_diff_density_rms 0.134
_refine_ls_extinction_method none
_refine_ls_goodness_of_fit_ref 0.962
_refine_ls_hydrogen_treatment constr
_refine_ls_matrix_type full
_refine_ls_number_parameters 226
_refine_ls_number_reflns 3549
_refine_ls_number_restraints 0
_refine_ls_restrained_S_all 0.962
_refine_ls_R_factor_all 0.1061
_refine_ls_R_factor_gt 0.0740
_refine_ls_shift/su_max 0.000
_refine_ls_shift/su_mean 0.000
_refine_ls_structure_factor_coef Fsqd
_refine_ls_weighting_details 'calc w=1/[\s^2^(Fo^2^)+(0.1171P)^2^+0.0000P] where P=(Fo^2^+2Fc^2^)/3'
_refine_ls_weighting_scheme calc
_refine_ls_wR_factor_gt 0.1752
_refine_ls_wR_factor_ref 0.1894
_reflns_number_gt 2417
_reflns_number_total 3549
_reflns_threshold_expression >2sigma(I)
_cod_data_source_file ic101346b_si_002_1.cif
_cod_data_source_block f61021a
_cod_depositor_comments
;
The following automatic conversions were performed:

'_symmetry_cell_setting' value 'Triclinic' changed to 'triclinic'
according to the built-in table from CIF Core dictionary named
'cif_core.dic' version 2.4.1 from 2010-06-29.

Automatic conversion script
Id: cif_fix_values 1646 2011-03-28 12:23:43Z adriana 
;
_cod_database_code 4316471

loop_
_symmetry_equiv_pos_as_xyz
'x, y, z'
'-x, -y, -z'

loop_
_atom_site_label
_atom_site_type_symbol
_atom_site_fract_x
_atom_site_fract_y
_atom_site_fract_z
_atom_site_U_iso_or_equiv
_atom_site_adp_type
_atom_site_occupancy
_atom_site_symmetry_multiplicity
_atom_site_calc_flag
_atom_site_refinement_flags
_atom_site_disorder_assembly
_atom_site_disorder_group
Y1 Y 0.05271(8) 0.25115(7) 0.80888(6) 0.0375(3) Uani 1 1 d . . .
N1 N 0.0745(7) 0.0295(5) 0.7403(5) 0.0371(13) Uani 1 1 d . . .
N2 N -0.1866(8) -0.1510(6) 0.6470(5) 0.0452(15) Uani 1 1 d . . .
C1 C -0.2594(10) 0.1877(9) 0.8702(7) 0.059(2) Uani 1 1 d . . .
H1A H -0.2746 0.1808 0.9462 0.070 Uiso 1 1 calc R . .
C2 C -0.2697(9) 0.0831(8) 0.7953(7) 0.051(2) Uani 1 1 d . . .
H2A H -0.2986 -0.0105 0.8089 0.062 Uiso 1 1 calc R . .
C3 C -0.2743(9) 0.1290(9) 0.6916(7) 0.054(2) Uani 1 1 d . . .
H3A H -0.3073 0.0725 0.6209 0.065 Uiso 1 1 calc R . .
C4 C -0.2633(9) 0.2622(9) 0.7027(7) 0.057(2) Uani 1 1 d . . .
H4A H -0.2846 0.3145 0.6412 0.068 Uiso 1 1 calc R . .
C5 C -0.2480(10) 0.3004(10) 0.8129(8) 0.066(3) Uani 1 1 d . . .
H5A H -0.2562 0.3845 0.8422 0.079 Uiso 1 1 calc R . .
C6 C 0.0662(16) 0.3811(19) 0.6234(12) 0.111(5) Uani 1 1 d . . .
H6A H -0.0343 0.3813 0.5663 0.134 Uiso 1 1 calc R . .
C7 C 0.148(2) 0.4753(11) 0.7117(15) 0.105(5) Uani 1 1 d . . .
H7A H 0.1186 0.5556 0.7264 0.126 Uiso 1 1 calc R . .
C8 C 0.3043(15) 0.4541(12) 0.7622(8) 0.093(4) Uani 1 1 d . . .
H8A H 0.4037 0.5167 0.8153 0.111 Uiso 1 1 calc R . .
C9 C 0.3014(13) 0.3413(10) 0.6979(9) 0.070(3) Uani 1 1 d . . .
H9A H 0.3995 0.3091 0.7000 0.085 Uiso 1 1 calc R . .
C10 C 0.1533(17) 0.3030(13) 0.6183(8) 0.087(3) Uani 1 1 d . . .
H10A H 0.1278 0.2352 0.5556 0.104 Uiso 1 1 calc R . .
C11 C 0.1124(11) 0.3202(9) 1.0299(6) 0.062(2) Uani 1 1 d . . .
H11A H 0.0450 0.3611 1.0665 0.075 Uiso 1 1 calc R . .
C12 C 0.2658(12) 0.3871(8) 1.0007(7) 0.067(3) Uani 1 1 d . . .
H12A H 0.3231 0.4835 1.0131 0.080 Uiso 1 1 calc R . .
C13 C 0.3410(11) 0.2944(10) 0.9757(7) 0.065(2) Uani 1 1 d . . .
H13A H 0.4587 0.3153 0.9656 0.078 Uiso 1 1 calc R . .
C14 C 0.2399(11) 0.1731(9) 0.9895(6) 0.059(2) Uani 1 1 d . . .
H14A H 0.2722 0.0921 0.9883 0.070 Uiso 1 1 calc R . .
C15 C 0.0986(11) 0.1844(9) 1.0226(6) 0.056(2) Uani 1 1 d . . .
H15A H 0.0162 0.1143 1.0505 0.067 Uiso 1 1 calc R . .
C16 C 0.2422(9) 0.0052(7) 0.7360(6) 0.0442(17) Uani 1 1 d . . .
H16A H 0.3373 0.0852 0.7719 0.053 Uiso 1 1 calc R . .
C17 C 0.2515(12) -0.0152(9) 0.6171(7) 0.068(3) Uani 1 1 d . . .
H17A H 0.2365 0.0593 0.5800 0.102 Uiso 1 1 calc R . .
H17B H 0.1621 -0.0950 0.5806 0.102 Uiso 1 1 calc R . .
H17C H 0.3618 -0.0228 0.6148 0.102 Uiso 1 1 calc R . .
C18 C 0.2635(12) -0.1078(9) 0.7974(8) 0.070(3) Uani 1 1 d . . .
H18A H 0.2577 -0.0912 0.8729 0.105 Uiso 1 1 calc R . .
H18B H 0.3733 -0.1173 0.7963 0.105 Uiso 1 1 calc R . .
H18C H 0.1732 -0.1881 0.7627 0.105 Uiso 1 1 calc R . .
C19 C -0.0587(9) -0.0656(7) 0.6985(6) 0.0380(16) Uani 1 1 d . . .
C20 C -0.3141(9) -0.2683(7) 0.6722(6) 0.0480(18) Uani 1 1 d . . .
H20A H -0.3250 -0.2534 0.7484 0.058 Uiso 1 1 calc R . .
C21 C -0.4846(10) -0.2840(9) 0.5915(8) 0.072(3) Uani 1 1 d . . .
H21A H -0.5165 -0.2059 0.6017 0.108 Uiso 1 1 calc R . .
H21B H -0.5721 -0.3601 0.6052 0.108 Uiso 1 1 calc R . .
H21C H -0.4731 -0.2959 0.5167 0.108 Uiso 1 1 calc R . .
C22 C -0.2588(12) -0.3859(8) 0.6605(8) 0.067(2) Uani 1 1 d . . .
H22A H -0.1511 -0.3725 0.7129 0.100 Uiso 1 1 calc R . .
H22B H -0.2447 -0.3989 0.5865 0.100 Uiso 1 1 calc R . .
H22C H -0.3445 -0.4629 0.6747 0.100 Uiso 1 1 calc R . .

loop_
_atom_site_aniso_label
_atom_site_aniso_U_11
_atom_site_aniso_U_22
_atom_site_aniso_U_33
_atom_site_aniso_U_23
_atom_site_aniso_U_13
_atom_site_aniso_U_12
Y1 0.0353(4) 0.0358(4) 0.0359(4) 0.0023(3) 0.0052(3) 0.0061(3)
N1 0.034(3) 0.031(3) 0.043(3) -0.001(3) 0.007(2) 0.007(2)
N2 0.051(4) 0.030(3) 0.047(4) -0.001(3) 0.010(3) 0.004(3)
C1 0.045(4) 0.087(7) 0.049(5) 0.012(5) 0.017(4) 0.024(4)
C2 0.040(4) 0.040(4) 0.069(6) 0.002(4) 0.015(4) 0.006(3)
C3 0.040(4) 0.068(6) 0.043(5) -0.002(4) -0.003(3) 0.013(4)
C4 0.040(4) 0.063(5) 0.065(6) 0.021(5) -0.001(4) 0.020(4)
C5 0.048(5) 0.074(6) 0.075(6) -0.011(5) 0.011(4) 0.023(4)
C6 0.075(8) 0.160(14) 0.112(11) 0.103(11) 0.029(7) 0.042(9)
C7 0.150(13) 0.054(7) 0.157(13) 0.050(7) 0.100(11) 0.048(8)
C8 0.086(8) 0.080(8) 0.060(6) 0.016(6) 0.010(5) -0.043(6)
C9 0.064(6) 0.077(7) 0.096(8) 0.046(6) 0.048(6) 0.035(5)
C10 0.093(8) 0.106(9) 0.049(6) 0.021(6) 0.020(6) 0.012(7)
C11 0.067(6) 0.069(6) 0.038(4) -0.011(4) 0.007(4) 0.011(5)
C12 0.075(6) 0.040(5) 0.050(5) -0.017(4) -0.003(4) -0.014(4)
C13 0.052(5) 0.072(6) 0.053(5) -0.002(5) -0.004(4) 0.007(5)
C14 0.068(6) 0.062(6) 0.038(4) 0.008(4) -0.006(4) 0.022(5)
C15 0.065(5) 0.062(6) 0.032(4) 0.003(4) 0.004(4) 0.015(4)
C16 0.039(4) 0.045(4) 0.045(4) 0.003(3) 0.008(3) 0.009(3)
C17 0.063(5) 0.080(6) 0.069(6) -0.002(5) 0.023(5) 0.032(5)
C18 0.063(6) 0.068(6) 0.093(7) 0.025(5) 0.027(5) 0.034(5)
C19 0.050(4) 0.036(4) 0.039(4) 0.007(3) 0.016(3) 0.024(4)
C20 0.049(4) 0.037(4) 0.046(4) 0.002(3) 0.007(3) 0.000(3)
C21 0.044(5) 0.061(6) 0.097(7) 0.020(5) 0.001(5) 0.006(4)
C22 0.079(6) 0.033(4) 0.084(6) 0.008(4) 0.019(5) 0.013(4)

loop_
_atom_type_symbol
_atom_type_description
_atom_type_scat_dispersion_real
_atom_type_scat_dispersion_imag
_atom_type_scat_source
C C 0.0033 0.0016 'International Tables Vol C Tables 4.2.6.8 and 6.1.1.4'
H H 0.0000 0.0000 'International Tables Vol C Tables 4.2.6.8 and 6.1.1.4'
N N 0.0061 0.0033 'International Tables Vol C Tables 4.2.6.8 and 6.1.1.4'
Y Y -2.7962 3.5667 'International Tables Vol C Tables 4.2.6.8 and 6.1.1.4'

loop_
_geom_angle_atom_site_label_1
_geom_angle_atom_site_label_2
_geom_angle_atom_site_label_3
_geom_angle
_geom_angle_site_symmetry_1
_geom_angle_site_symmetry_3
_geom_angle_publ_flag
N1 Y1 C7 124.2(3) . . ?
N1 Y1 C10 77.5(3) . . ?
C7 Y1 C10 47.0(4) . . ?
N1 Y1 C9 80.9(3) . . ?
C7 Y1 C9 48.7(3) . . ?
C10 Y1 C9 29.0(3) . . ?
N1 Y1 C12 119.5(3) . . ?
C7 Y1 C12 88.1(5) . . ?
C10 Y1 C12 118.2(3) . . ?
C9 Y1 C12 91.2(3) . . ?
N1 Y1 C8 110.3(4) . . ?
C7 Y1 C8 30.5(4) . . ?
C10 Y1 C8 48.6(3) . . ?
C9 Y1 C8 30.2(3) . . ?
C12 Y1 C8 70.9(3) . . ?
N1 Y1 C3 79.5(2) . . ?
C7 Y1 C3 102.6(5) . . ?
C10 Y1 C3 90.1(3) . . ?
C9 Y1 C3 118.8(3) . . ?
C12 Y1 C3 147.8(3) . . ?
C8 Y1 C3 130.0(3) . . ?
N1 Y1 C11 119.3(2) . . ?
C7 Y1 C11 108.1(4) . . ?
C10 Y1 C11 147.5(3) . . ?
C9 Y1 C11 121.2(3) . . ?
C12 Y1 C11 30.0(3) . . ?
C8 Y1 C11 99.0(3) . . ?
C3 Y1 C11 119.1(3) . . ?
N1 Y1 C2 77.9(2) . . ?
C7 Y1 C2 128.4(5) . . ?
C10 Y1 C2 118.1(3) . . ?
C9 Y1 C2 145.1(3) . . ?
C12 Y1 C2 123.4(3) . . ?
C8 Y1 C2 158.5(4) . . ?
C3 Y1 C2 29.8(3) . . ?
C11 Y1 C2 93.5(3) . . ?
N1 Y1 C13 90.8(2) . . ?
C7 Y1 C13 99.9(5) . . ?
C10 Y1 C13 108.0(4) . . ?
C9 Y1 C13 79.3(3) . . ?
C12 Y1 C13 29.5(3) . . ?
C8 Y1 C13 72.6(3) . . ?
C3 Y1 C13 157.3(3) . . ?
C11 Y1 C13 48.9(3) . . ?
C2 Y1 C13 128.2(3) . . ?
N1 Y1 C6 101.1(5) . . ?
C7 Y1 C6 29.0(4) . . ?
C10 Y1 C6 27.1(4) . . ?
C9 Y1 C6 47.1(3) . . ?
C12 Y1 C6 116.2(4) . . ?
C8 Y1 C6 48.8(4) . . ?
C3 Y1 C6 81.4(4) . . ?
C11 Y1 C6 136.5(5) . . ?
C2 Y1 C6 111.0(3) . . ?
C13 Y1 C6 120.9(4) . . ?
N1 Y1 C4 107.8(2) . . ?
C7 Y1 C4 79.5(4) . . ?
C10 Y1 C4 87.7(4) . . ?
C9 Y1 C4 114.3(3) . . ?
C12 Y1 C4 129.3(3) . . ?
C8 Y1 C4 109.9(4) . . ?
C3 Y1 C4 29.6(2) . . ?
C11 Y1 C4 110.2(3) . . ?
C2 Y1 C4 48.9(3) . . ?
C13 Y1 C4 158.1(3) . . ?
C6 Y1 C4 67.8(3) . . ?
C19 N1 C16 114.9(5) . . ?
C19 N1 Y1 120.3(4) . . ?
C16 N1 Y1 124.6(4) . . ?
C19 N2 C20 136.5(7) . . ?
C2 C1 C5 107.9(8) . . ?
C2 C1 Y1 72.9(4) . . ?
C5 C1 Y1 73.9(5) . . ?
C1 C2 C3 107.5(8) . . ?
C1 C2 Y1 77.8(4) . . ?
C3 C2 Y1 74.6(4) . . ?
C2 C3 C4 108.5(7) . . ?
C2 C3 Y1 75.6(4) . . ?
C4 C3 Y1 76.7(4) . . ?
C5 C4 C3 108.1(8) . . ?
C5 C4 Y1 75.5(5) . . ?
C3 C4 Y1 73.6(4) . . ?
C4 C5 C1 107.9(8) . . ?
C4 C5 Y1 75.4(4) . . ?
C1 C5 Y1 76.5(5) . . ?
C10 C6 C7 109.4(12) . . ?
C10 C6 Y1 74.7(7) . . ?
C7 C6 Y1 73.8(7) . . ?
C6 C7 C8 107.8(10) . . ?
C6 C7 Y1 77.3(7) . . ?
C8 C7 Y1 74.9(6) . . ?
C9 C8 C7 103.7(9) . . ?
C9 C8 Y1 74.8(5) . . ?
C7 C8 Y1 74.6(6) . . ?
C10 C9 C8 107.4(10) . . ?
C10 C9 Y1 75.5(6) . . ?
C8 C9 Y1 74.9(5) . . ?
C6 C10 C9 111.6(12) . . ?
C6 C10 Y1 78.2(7) . . ?
C9 C10 Y1 75.5(6) . . ?
C12 C11 C15 106.2(8) . . ?
C12 C11 Y1 74.6(5) . . ?
C15 C11 Y1 76.7(4) . . ?
C13 C12 C11 108.2(8) . . ?
C13 C12 Y1 76.6(5) . . ?
C11 C12 Y1 75.4(4) . . ?
C14 C13 C12 108.5(9) . . ?
C14 C13 Y1 77.1(5) . . ?
C12 C13 Y1 73.9(5) . . ?
C13 C14 C15 109.5(8) . . ?
C13 C14 Y1 74.5(5) . . ?
C15 C14 Y1 75.1(5) . . ?
C14 C15 C11 107.6(8) . . ?
C14 C15 Y1 76.1(5) . . ?
C11 C15 Y1 73.4(5) . . ?
C18 C16 C17 111.8(7) . . ?
C18 C16 N1 111.8(6) . . ?
C17 C16 N1 109.8(6) . . ?
N2 C19 N1 172.6(7) . . ?
N2 C20 C22 109.8(7) . . ?
N2 C20 C21 106.8(6) . . ?
C22 C20 C21 111.9(7) . . ?

loop_
_geom_bond_atom_site_label_1
_geom_bond_atom_site_label_2
_geom_bond_distance
_geom_bond_site_symmetry_2
_geom_bond_publ_flag
Y1 N1 2.547(6) . ?
Y1 C7 2.691(11) . ?
Y1 C10 2.694(10) . ?
Y1 C9 2.695(9) . ?
Y1 C12 2.695(8) . ?
Y1 C8 2.696(9) . ?
Y1 C3 2.699(8) . ?
Y1 C11 2.706(8) . ?
Y1 C2 2.711(8) . ?
Y1 C13 2.729(8) . ?
Y1 C6 2.735(11) . ?
Y1 C4 2.739(8) . ?
N1 C19 1.248(8) . ?
N1 C16 1.519(9) . ?
N2 C19 1.203(8) . ?
N2 C20 1.466(9) . ?
C1 C2 1.390(11) . ?
C1 C5 1.407(13) . ?
C2 C3 1.390(12) . ?
C3 C4 1.391(12) . ?
C4 C5 1.376(12) . ?
C6 C10 1.272(17) . ?
C6 C7 1.357(18) . ?
C7 C8 1.417(18) . ?
C8 C9 1.405(15) . ?
C9 C10 1.348(15) . ?
C11 C12 1.396(13) . ?
C11 C15 1.411(12) . ?
C12 C13 1.382(13) . ?
C13 C14 1.349(12) . ?
C14 C15 1.372(12) . ?
C16 C18 1.486(12) . ?
C16 C17 1.502(11) . ?
C20 C22 1.475(11) . ?
C20 C21 1.518(11) . ?
